data_4074749
loop_
_publ_author_name
'Ingleson, Michael J.'
'Pink, Maren'
'Huffman, John C.'
'Fan, Hongjun'
'Caulton, Kenneth G.'

_publ_section_title
;
 [(tBu2PCH2SiMe2)2N]RuMe2: Synthesis and Reactivity of an
 Unsaturated Ruthenium Dialkyl Radical Species
;
_journal_coden_ASTM ORGND7
_journal_issue 5
_journal_name_full Organometallics
_journal_page_first 1112
_journal_page_last 1119
_journal_paper_doi 10.1021/om0508536
_journal_volume 25
_journal_year 2006
_chemical_formula_sum 'C23 H55 Cl N2 O P2 Ru Si2'
_chemical_formula_weight 630.33
_space_group_IT_number 14
_symmetry_cell_setting monoclinic
_symmetry_space_group_name_Hall '-P 2ybc'
_symmetry_space_group_name_H-M 'P 1 21/c 1'
_atom_sites_solution_hydrogens geom
_atom_sites_solution_primary direct
_atom_sites_solution_secondary difmap
_audit_creation_method SHELXL-97
_cell_angle_alpha 90.00
_cell_angle_beta 114.7750(10)
_cell_angle_gamma 90.00
_cell_formula_units_Z 4
_cell_length_a 16.0426(7)
_cell_length_b 12.9141(6)
_cell_length_c 16.5029(8)
_cell_measurement_reflns_used 3820
_cell_measurement_temperature 120(2)
_cell_measurement_theta_max 26.4
_cell_measurement_theta_min 2.5
_cell_volume 3104.3(2)
_computing_cell_refinement 'SAINT (Bruker, 2003)'
_computing_data_collection 'SMART (Bruker, 2001)'
_computing_data_reduction 'SAINT (Bruker, 2003)'
_computing_molecular_graphics 'SHELXTL (Bruker, 2003), XTEL (loc. libr.)'
_computing_publication_material 'SHELXTL (Bruker, 2003)'
_computing_structure_refinement 'SHELXL-97 (Sheldrick, 1997)'
_computing_structure_solution 'SIR-92 (Altomare, 1993)'
_diffrn_ambient_temperature 120(2)
_diffrn_detector 'CCD area detector'
_diffrn_detector_area_resol_mean 44.52
_diffrn_detector_type 'Bruker SMART 6000'
_diffrn_measured_fraction_theta_full 0.935
_diffrn_measured_fraction_theta_max 0.935
_diffrn_measurement_details '0.30 degree frames measured for 30 seconds each'
_diffrn_measurement_device 'three-circle goniometer with fixed chi'
_diffrn_measurement_device_type 'Bruker Platform goniometer'
_diffrn_measurement_method \w-scans
_diffrn_radiation_monochromator graphite
_diffrn_radiation_source 'fine-focus sealed tube'
_diffrn_radiation_type MoK\a
_diffrn_radiation_wavelength 0.71073
_diffrn_reflns_av_R_equivalents 0.0278
_diffrn_reflns_av_sigmaI/netI 0.0428
_diffrn_reflns_limit_h_max 20
_diffrn_reflns_limit_h_min -17
_diffrn_reflns_limit_k_max 16
_diffrn_reflns_limit_k_min -9
_diffrn_reflns_limit_l_max 19
_diffrn_reflns_limit_l_min -20
_diffrn_reflns_number 10421
_diffrn_reflns_theta_full 26.39
_diffrn_reflns_theta_max 26.39
_diffrn_reflns_theta_min 2.08
_exptl_absorpt_coefficient_mu 0.790
_exptl_absorpt_correction_T_max 0.9252
_exptl_absorpt_correction_T_min 0.8580
_exptl_absorpt_correction_type multi-scan
_exptl_absorpt_process_details 'SADABS, R. Blessing; 1995'
_exptl_crystal_colour red
_exptl_crystal_density_diffrn 1.349
_exptl_crystal_density_method 'not measured'
_exptl_crystal_description block
_exptl_crystal_F_000 1336
_exptl_crystal_size_max 0.20
_exptl_crystal_size_mid 0.18
_exptl_crystal_size_min 0.10
_refine_diff_density_max 0.711
_refine_diff_density_min -0.715
_refine_diff_density_rms 0.076
_refine_ls_extinction_method none
_refine_ls_goodness_of_fit_ref 1.030
_refine_ls_hydrogen_treatment riding
_refine_ls_matrix_type full
_refine_ls_number_parameters 310
_refine_ls_number_reflns 5945
_refine_ls_number_restraints 20
_refine_ls_restrained_S_all 1.067
_refine_ls_R_factor_all 0.0383
_refine_ls_R_factor_gt 0.0307
_refine_ls_shift/su_max 0.018
_refine_ls_shift/su_mean 0.003
_refine_ls_structure_factor_coef Fsqd
_refine_ls_weighting_details 'calc w=1/[\s^2^(Fo^2^)+(0.0385P)^2^+1.3280P] where P=(Fo^2^+2Fc^2^)/3'
_refine_ls_weighting_scheme calc
_refine_ls_wR_factor_gt 0.0770
_refine_ls_wR_factor_ref 0.0815
_reflns_number_gt 5032
_reflns_number_total 5945
_reflns_threshold_expression >2sigma(I)
_cod_data_source_file om0508536si20051223_104816.cif
_cod_data_source_block 05077
_cod_depositor_comments
;
The following automatic conversions were performed:

'_exptl_absorpt_correction_type' value 'multi-scans' was replaced
with the value 'multi-scan' as specified in the replacement file
'src/cod-tools/trunk/data/replacement-values/replacement_values.lst'.

Automatic conversion script
Id: cif_fix_values 5376 2017-05-30 11:51:03Z andrius 
;
_cod_original_sg_symbol_H-M P2(1)/c
_cod_database_code 4074749

loop_
_symmetry_equiv_pos_as_xyz
'x, y, z'
'-x, y+1/2, -z+1/2'
'-x, -y, -z'
'x, -y-1/2, z-1/2'

loop_
_atom_site_label
_atom_site_type_symbol
_atom_site_fract_x
_atom_site_fract_y
_atom_site_fract_z
_atom_site_U_iso_or_equiv
_atom_site_adp_type
_atom_site_occupancy
_atom_site_symmetry_multiplicity
_atom_site_calc_flag
_atom_site_refinement_flags
_atom_site_disorder_assembly
_atom_site_disorder_group
Ru1 Ru 0.271561(14) 0.082079(15) 0.777319(13) 0.01423(7) Uani 1 1 d D . .
Cl1 Cl 0.34959(6) 0.11522(6) 0.68143(5) 0.03316(18) Uani 1 1 d . A .
Si1 Si 0.09743(5) -0.00675(5) 0.81042(5) 0.01700(16) Uani 1 1 d . . .
Si2 Si 0.24924(5) 0.09728(6) 0.96668(5) 0.01848(17) Uani 1 1 d . . .
P1 P 0.20487(5) -0.08447(5) 0.70383(4) 0.01380(14) Uani 1 1 d . A .
P2 P 0.32806(5) 0.24265(5) 0.86662(4) 0.01597(15) Uani 1 1 d . A .
N1 N 0.20171(15) 0.05334(17) 0.85874(15) 0.0169(5) Uani 1 1 d . A .
N2 N 0.3763(7) 0.0154(8) 0.8601(8) 0.0269(7) Uani 0.50 1 d PDU A 1
O2 O 0.4401(3) -0.0255(3) 0.9075(3) 0.0269(7) Uani 0.50 1 d PDU A 1
C23 C 0.1516(6) 0.1492(9) 0.6828(7) 0.0218(7) Uani 0.50 1 d PD A 1
H23A H 0.1016 0.0985 0.6643 0.033 Uiso 0.50 1 calc PR A 1
H23B H 0.1618 0.1709 0.6308 0.033 Uiso 0.50 1 calc PR A 1
H23C H 0.1353 0.2096 0.7091 0.033 Uiso 0.50 1 calc PR A 1
N2D N 0.1690(5) 0.1499(8) 0.6937(6) 0.0218(7) Uani 0.50 1 d PDU A 2
O2D O 0.1095(3) 0.1945(3) 0.6433(3) 0.0218(7) Uani 0.50 1 d PDU A 2
C23D C 0.3867(8) 0.0131(9) 0.8710(9) 0.0269(7) Uani 0.50 1 d PD A 2
H23D H 0.3732 -0.0593 0.8787 0.040 Uiso 0.50 1 calc PR A 2
H23E H 0.4057 0.0497 0.9280 0.040 Uiso 0.50 1 calc PR A 2
H23F H 0.4363 0.0159 0.8511 0.040 Uiso 0.50 1 calc PR A 2
C1 C -0.0036(2) 0.0843(2) 0.7630(2) 0.0258(6) Uani 1 1 d . A .
H1A H -0.0029 0.1310 0.8101 0.039 Uiso 1 1 calc R . .
H1B H -0.0607 0.0442 0.7397 0.039 Uiso 1 1 calc R . .
H1C H 0.0005 0.1249 0.7146 0.039 Uiso 1 1 calc R . .
C2 C 0.0719(2) -0.0922(2) 0.8894(2) 0.0262(6) Uani 1 1 d . A .
H2A H 0.0550 -0.0492 0.9291 0.039 Uiso 1 1 calc R . .
H2B H 0.1265 -0.1332 0.9250 0.039 Uiso 1 1 calc R . .
H2C H 0.0210 -0.1388 0.8553 0.039 Uiso 1 1 calc R . .
C3 C 0.09520(18) -0.0877(2) 0.71337(18) 0.0173(5) Uani 1 1 d . A .
H3A H 0.0803 -0.1603 0.7215 0.021 Uiso 1 1 calc R . .
H3B H 0.0461 -0.0616 0.6573 0.021 Uiso 1 1 calc R . .
C4 C 0.26685(19) -0.2060(2) 0.76311(18) 0.0192(6) Uani 1 1 d . . .
C5 C 0.2642(2) -0.2066(2) 0.85566(19) 0.0308(7) Uani 1 1 d . A .
H5A H 0.3145 -0.2496 0.8968 0.046 Uiso 1 1 calc R . .
H5B H 0.2054 -0.2350 0.8501 0.046 Uiso 1 1 calc R . .
H5C H 0.2711 -0.1357 0.8787 0.046 Uiso 1 1 calc R . .
C6 C 0.2220(2) -0.3070(2) 0.7172(2) 0.0305(7) Uani 1 1 d . A .
H6A H 0.2503 -0.3654 0.7572 0.046 Uiso 1 1 calc R . .
H6B H 0.2306 -0.3154 0.6622 0.046 Uiso 1 1 calc R . .
H6C H 0.1562 -0.3050 0.7027 0.046 Uiso 1 1 calc R . .
C7 C 0.3672(2) -0.2062(2) 0.7729(2) 0.0280(7) Uani 1 1 d . A .
H7A H 0.4066 -0.2410 0.8287 0.042 Uiso 1 1 calc R . .
H7B H 0.3881 -0.1348 0.7740 0.042 Uiso 1 1 calc R . .
H7C H 0.3703 -0.2431 0.7224 0.042 Uiso 1 1 calc R . .
C8 C 0.1725(2) -0.1017(2) 0.57975(18) 0.0198(6) Uani 1 1 d . . .
C9 C 0.0941(2) -0.1804(2) 0.5364(2) 0.0301(7) Uani 1 1 d . A .
H9A H 0.0753 -0.1814 0.4717 0.045 Uiso 1 1 calc R . .
H9B H 0.0417 -0.1604 0.5489 0.045 Uiso 1 1 calc R . .
H9C H 0.1153 -0.2495 0.5609 0.045 Uiso 1 1 calc R . .
C10 C 0.1383(2) 0.0016(2) 0.53158(19) 0.0268(6) Uani 1 1 d . A .
H10A H 0.1194 -0.0079 0.4674 0.040 Uiso 1 1 calc R . .
H10B H 0.1878 0.0529 0.5544 0.040 Uiso 1 1 calc R . .
H10C H 0.0859 0.0259 0.5422 0.040 Uiso 1 1 calc R . .
C11 C 0.2562(2) -0.1344(2) 0.56404(19) 0.0264(6) Uani 1 1 d . A .
H11A H 0.2407 -0.1331 0.4999 0.040 Uiso 1 1 calc R . .
H11B H 0.2747 -0.2046 0.5871 0.040 Uiso 1 1 calc R . .
H11C H 0.3070 -0.0863 0.5951 0.040 Uiso 1 1 calc R . .
C12 C 0.3158(2) -0.0025(2) 1.0516(2) 0.0285(7) Uani 1 1 d . A .
H12A H 0.2750 -0.0597 1.0499 0.043 Uiso 1 1 calc R . .
H12B H 0.3412 0.0289 1.1112 0.043 Uiso 1 1 calc R . .
H12C H 0.3659 -0.0287 1.0382 0.043 Uiso 1 1 calc R . .
C13 C 0.1618(2) 0.1474(2) 1.0050(2) 0.0279(7) Uani 1 1 d . A .
H13A H 0.1407 0.0905 1.0311 0.042 Uiso 1 1 calc R . .
H13B H 0.1095 0.1762 0.9539 0.042 Uiso 1 1 calc R . .
H13C H 0.1896 0.2015 1.0499 0.042 Uiso 1 1 calc R . .
C14 C 0.33504(19) 0.2028(2) 0.97521(17) 0.0201(6) Uani 1 1 d . A .
H14A H 0.3238 0.2637 1.0057 0.024 Uiso 1 1 calc R . .
H14B H 0.3979 0.1774 1.0122 0.024 Uiso 1 1 calc R . .
C15 C 0.24640(18) 0.35657(19) 0.83467(17) 0.0164(5) Uani 1 1 d . . .
C16 C 0.2206(2) 0.3891(2) 0.73702(18) 0.0240(6) Uani 1 1 d . A .
H16A H 0.1601 0.4222 0.7126 0.036 Uiso 1 1 calc R . .
H16B H 0.2190 0.3278 0.7014 0.036 Uiso 1 1 calc R . .
H16C H 0.2664 0.4380 0.7351 0.036 Uiso 1 1 calc R . .
C17 C 0.16008(19) 0.3214(2) 0.84600(19) 0.0225(6) Uani 1 1 d . A .
H17A H 0.1085 0.3669 0.8113 0.034 Uiso 1 1 calc R . .
H17B H 0.1718 0.3250 0.9092 0.034 Uiso 1 1 calc R . .
H17C H 0.1450 0.2501 0.8247 0.034 Uiso 1 1 calc R . .
C18 C 0.2827(2) 0.4521(2) 0.89423(19) 0.0241(6) Uani 1 1 d . A .
H18A H 0.2329 0.5023 0.8808 0.036 Uiso 1 1 calc R . .
H18B H 0.3324 0.4836 0.8829 0.036 Uiso 1 1 calc R . .
H18C H 0.3060 0.4314 0.9570 0.036 Uiso 1 1 calc R . .
C19 C 0.44686(19) 0.2942(2) 0.8881(2) 0.0236(6) Uani 1 1 d . . .
C20 C 0.5118(2) 0.2021(2) 0.8979(2) 0.0308(7) Uani 1 1 d . A .
H20A H 0.5733 0.2282 0.9102 0.046 Uiso 1 1 calc R . .
H20B H 0.4884 0.1619 0.8424 0.046 Uiso 1 1 calc R . .
H20C H 0.5148 0.1578 0.9473 0.046 Uiso 1 1 calc R . .
C21 C 0.4433(2) 0.3604(2) 0.8098(2) 0.0313(7) Uani 1 1 d . A .
H21A H 0.5059 0.3771 0.8180 0.047 Uiso 1 1 calc R . .
H21B H 0.4097 0.4246 0.8073 0.047 Uiso 1 1 calc R . .
H21C H 0.4120 0.3219 0.7540 0.047 Uiso 1 1 calc R . .
C22 C 0.4897(2) 0.3551(2) 0.9758(2) 0.0331(7) Uani 1 1 d . A .
H22A H 0.5512 0.3786 0.9853 0.050 Uiso 1 1 calc R . .
H22B H 0.4941 0.3104 1.0254 0.050 Uiso 1 1 calc R . .
H22C H 0.4512 0.4152 0.9726 0.050 Uiso 1 1 calc R . .

loop_
_atom_site_aniso_label
_atom_site_aniso_U_11
_atom_site_aniso_U_22
_atom_site_aniso_U_33
_atom_site_aniso_U_23
_atom_site_aniso_U_13
_atom_site_aniso_U_12
Ru1 0.01544(13) 0.01553(11) 0.01235(12) -0.00075(8) 0.00645(10) -0.00249(8)
Cl1 0.0408(5) 0.0309(4) 0.0376(4) -0.0009(3) 0.0261(4) -0.0042(3)
Si1 0.0190(4) 0.0155(3) 0.0204(4) -0.0003(3) 0.0122(3) 0.0000(3)
Si2 0.0261(4) 0.0165(4) 0.0145(4) 0.0009(3) 0.0101(4) 0.0021(3)
P1 0.0160(4) 0.0122(3) 0.0143(3) -0.0005(2) 0.0073(3) -0.0001(2)
P2 0.0174(4) 0.0123(3) 0.0173(3) -0.0012(3) 0.0063(3) -0.0001(3)
N1 0.0200(12) 0.0176(11) 0.0170(11) -0.0009(9) 0.0115(11) -0.0014(9)
N2 0.0248(19) 0.0159(12) 0.038(2) -0.0026(12) 0.0113(16) -0.0013(11)
O2 0.0248(19) 0.0159(12) 0.038(2) -0.0026(12) 0.0113(16) -0.0013(11)
C23 0.032(2) 0.0139(11) 0.0212(18) 0.0000(10) 0.0133(17) 0.0010(12)
N2D 0.032(2) 0.0139(11) 0.0212(18) 0.0000(10) 0.0133(17) 0.0010(12)
O2D 0.032(2) 0.0139(11) 0.0212(18) 0.0000(10) 0.0133(17) 0.0010(12)
C23D 0.0248(19) 0.0159(12) 0.038(2) -0.0026(12) 0.0113(16) -0.0013(11)
C1 0.0215(15) 0.0253(15) 0.0324(17) -0.0050(12) 0.0130(14) 0.0016(11)
C2 0.0303(17) 0.0252(15) 0.0302(16) 0.0021(12) 0.0195(15) -0.0039(12)
C3 0.0155(14) 0.0185(13) 0.0181(13) -0.0021(10) 0.0072(12) -0.0011(10)
C4 0.0231(15) 0.0170(13) 0.0183(14) 0.0032(10) 0.0096(13) 0.0050(11)
C5 0.0392(19) 0.0333(17) 0.0245(16) 0.0143(13) 0.0177(15) 0.0179(14)
C6 0.0424(19) 0.0155(14) 0.0411(19) 0.0011(12) 0.0247(17) 0.0020(13)
C7 0.0226(16) 0.0335(17) 0.0252(16) -0.0003(13) 0.0073(14) 0.0107(13)
C8 0.0224(15) 0.0218(14) 0.0140(13) -0.0006(10) 0.0066(13) 0.0045(11)
C9 0.0304(18) 0.0333(17) 0.0218(16) -0.0090(13) 0.0062(15) 0.0033(13)
C10 0.0277(16) 0.0319(16) 0.0201(15) 0.0076(12) 0.0094(14) 0.0084(13)
C11 0.0327(17) 0.0288(16) 0.0203(15) 0.0008(12) 0.0136(14) 0.0083(13)
C12 0.0376(18) 0.0237(15) 0.0231(15) 0.0045(12) 0.0117(15) 0.0028(13)
C13 0.0368(18) 0.0290(16) 0.0246(15) -0.0009(12) 0.0196(15) 0.0033(13)
C14 0.0225(15) 0.0182(13) 0.0146(13) 0.0008(10) 0.0029(13) 0.0021(11)
C15 0.0197(14) 0.0130(12) 0.0148(13) -0.0003(10) 0.0056(12) 0.0020(10)
C16 0.0319(17) 0.0182(13) 0.0203(15) 0.0024(11) 0.0092(14) -0.0031(12)
C17 0.0197(15) 0.0215(14) 0.0256(15) 0.0054(11) 0.0087(13) 0.0046(11)
C18 0.0321(17) 0.0164(13) 0.0222(15) -0.0026(11) 0.0097(14) 0.0019(12)
C19 0.0158(14) 0.0194(14) 0.0319(16) 0.0003(12) 0.0064(14) -0.0009(11)
C20 0.0211(16) 0.0241(15) 0.047(2) 0.0045(14) 0.0138(16) 0.0045(12)
C21 0.0224(16) 0.0264(16) 0.047(2) 0.0065(14) 0.0161(16) -0.0039(12)
C22 0.0210(16) 0.0235(16) 0.042(2) -0.0044(14) 0.0012(16) -0.0040(12)

loop_
_atom_type_symbol
_atom_type_description
_atom_type_scat_dispersion_real
_atom_type_scat_dispersion_imag
_atom_type_scat_source
C C 0.0033 0.0016 'International Tables Vol C Tables 4.2.6.8 and 6.1.1.4'
H H 0.0000 0.0000 'International Tables Vol C Tables 4.2.6.8 and 6.1.1.4'
N N 0.0061 0.0033 'International Tables Vol C Tables 4.2.6.8 and 6.1.1.4'
O O 0.0106 0.0060 'International Tables Vol C Tables 4.2.6.8 and 6.1.1.4'
Si Si 0.0817 0.0704 'International Tables Vol C Tables 4.2.6.8 and 6.1.1.4'
P P 0.1023 0.0942 'International Tables Vol C Tables 4.2.6.8 and 6.1.1.4'
Cl Cl 0.1484 0.1585 'International Tables Vol C Tables 4.2.6.8 and 6.1.1.4'
Ru Ru -1.2594 0.8363 'International Tables Vol C Tables 4.2.6.8 and 6.1.1.4'

loop_
_geom_angle_atom_site_label_1
_geom_angle_atom_site_label_2
_geom_angle_atom_site_label_3
_geom_angle
N2D Ru1 N2 178.7(5)
N2D Ru1 C23D 177.7(4)
N2 Ru1 C23D 2.0(7)
N2D Ru1 C23 3.8(6)
N2 Ru1 C23 177.1(4)
C23D Ru1 C23 178.2(5)
N2D Ru1 N1 90.8(3)
N2 Ru1 N1 90.5(4)
C23D Ru1 N1 89.7(5)
C23 Ru1 N1 88.8(4)
N2D Ru1 Cl1 88.4(3)
N2 Ru1 Cl1 90.4(4)
C23D Ru1 Cl1 91.1(5)
C23 Ru1 Cl1 90.3(3)
N1 Ru1 Cl1 179.06(7)
N2D Ru1 P1 88.8(3)
N2 Ru1 P1 91.7(3)
C23D Ru1 P1 93.4(3)
C23 Ru1 P1 85.5(3)
N1 Ru1 P1 85.62(6)
Cl1 Ru1 P1 93.94(2)
N2D Ru1 P2 92.1(3)
N2 Ru1 P2 87.6(3)
C23D Ru1 P2 85.8(3)
C23 Ru1 P2 95.1(3)
N1 Ru1 P2 85.88(6)
Cl1 Ru1 P2 94.57(3)
P1 Ru1 P2 171.46(2)
N1 Si1 C2 113.47(13)
N1 Si1 C1 114.42(12)
C2 Si1 C1 104.76(14)
N1 Si1 C3 108.19(11)
C2 Si1 C3 109.20(13)
C1 Si1 C3 106.49(13)
N1 Si2 C12 114.58(13)
N1 Si2 C13 113.20(13)
C12 Si2 C13 104.86(14)
N1 Si2 C14 107.91(11)
C12 Si2 C14 105.67(13)
C13 Si2 C14 110.36(13)
C3 P1 C4 104.59(12)
C3 P1 C8 104.55(12)
C4 P1 C8 107.83(12)
C3 P1 Ru1 102.16(8)
C4 P1 Ru1 116.10(9)
C8 P1 Ru1 119.65(9)
C14 P2 C15 104.09(12)
C14 P2 C19 105.72(13)
C15 P2 C19 107.56(12)
C14 P2 Ru1 101.81(9)
C15 P2 Ru1 116.47(8)
C19 P2 Ru1 119.31(9)
Si1 N1 Si2 123.89(13)
Si1 N1 Ru1 117.36(11)
Si2 N1 Ru1 118.65(12)
O2 N2 Ru1 177.6(12)
Ru1 C23 H23A 109.5
Ru1 C23 H23B 109.5
Ru1 C23 H23C 109.5
O2D N2D Ru1 176.9(9)
Ru1 C23D H23D 109.5
Ru1 C23D H23E 109.5
H23D C23D H23E 109.5
Ru1 C23D H23F 109.5
H23D C23D H23F 109.5
H23E C23D H23F 109.5
Si1 C1 H1A 109.5
Si1 C1 H1B 109.5
H1A C1 H1B 109.5
Si1 C1 H1C 109.5
H1A C1 H1C 109.5
H1B C1 H1C 109.5
Si1 C2 H2A 109.5
Si1 C2 H2B 109.5
H2A C2 H2B 109.5
Si1 C2 H2C 109.5
H2A C2 H2C 109.5
H2B C2 H2C 109.5
P1 C3 Si1 112.37(14)
P1 C3 H3A 109.1
Si1 C3 H3A 109.1
P1 C3 H3B 109.1
Si1 C3 H3B 109.1
H3A C3 H3B 107.9
C6 C4 C5 106.4(2)
C6 C4 C7 107.6(2)
C5 C4 C7 110.7(2)
C6 C4 P1 114.5(2)
C5 C4 P1 106.79(18)
C7 C4 P1 110.69(19)
C4 C5 H5A 109.5
C4 C5 H5B 109.5
H5A C5 H5B 109.5
C4 C5 H5C 109.5
H5A C5 H5C 109.5
H5B C5 H5C 109.5
C4 C6 H6A 109.5
C4 C6 H6B 109.5
H6A C6 H6B 109.5
C4 C6 H6C 109.5
H6A C6 H6C 109.5
H6B C6 H6C 109.5
C4 C7 H7A 109.5
C4 C7 H7B 109.5
H7A C7 H7B 109.5
C4 C7 H7C 109.5
H7A C7 H7C 109.5
H7B C7 H7C 109.5
C11 C8 C10 107.5(2)
C11 C8 C9 110.1(2)
C10 C8 C9 106.7(2)
C11 C8 P1 110.59(19)
C10 C8 P1 109.48(18)
C9 C8 P1 112.24(19)
C8 C9 H9A 109.5
C8 C9 H9B 109.5
H9A C9 H9B 109.5
C8 C9 H9C 109.5
H9A C9 H9C 109.5
H9B C9 H9C 109.5
C8 C10 H10A 109.5
C8 C10 H10B 109.5
H10A C10 H10B 109.5
C8 C10 H10C 109.5
H10A C10 H10C 109.5
H10B C10 H10C 109.5
C8 C11 H11A 109.5
C8 C11 H11B 109.5
H11A C11 H11B 109.5
C8 C11 H11C 109.5
H11A C11 H11C 109.5
H11B C11 H11C 109.5
Si2 C12 H12A 109.5
Si2 C12 H12B 109.5
H12A C12 H12B 109.5
Si2 C12 H12C 109.5
H12A C12 H12C 109.5
H12B C12 H12C 109.5
Si2 C13 H13A 109.5
Si2 C13 H13B 109.5
H13A C13 H13B 109.5
Si2 C13 H13C 109.5
H13A C13 H13C 109.5
H13B C13 H13C 109.5
P2 C14 Si2 112.68(14)
P2 C14 H14A 109.1
Si2 C14 H14A 109.1
P2 C14 H14B 109.1
Si2 C14 H14B 109.1
H14A C14 H14B 107.8
C18 C15 C17 106.2(2)
C18 C15 C16 108.3(2)
C17 C15 C16 110.2(2)
C18 C15 P2 114.50(19)
C17 C15 P2 106.84(17)
C16 C15 P2 110.71(18)
C15 C16 H16A 109.5
C15 C16 H16B 109.5
H16A C16 H16B 109.5
C15 C16 H16C 109.5
H16A C16 H16C 109.5
H16B C16 H16C 109.5
C15 C17 H17A 109.5
C15 C17 H17B 109.5
H17A C17 H17B 109.5
C15 C17 H17C 109.5
H17A C17 H17C 109.5
H17B C17 H17C 109.5
C15 C18 H18A 109.5
C15 C18 H18B 109.5
H18A C18 H18B 109.5
C15 C18 H18C 109.5
H18A C18 H18C 109.5
H18B C18 H18C 109.5
C21 C19 C22 110.7(2)
C21 C19 C20 107.7(2)
C22 C19 C20 106.3(2)
C21 C19 P2 110.9(2)
C22 C19 P2 111.9(2)
C20 C19 P2 109.16(19)
C19 C20 H20A 109.5
C19 C20 H20B 109.5
H20A C20 H20B 109.5
C19 C20 H20C 109.5
H20A C20 H20C 109.5
H20B C20 H20C 109.5
C19 C21 H21A 109.5
C19 C21 H21B 109.5
H21A C21 H21B 109.5
C19 C21 H21C 109.5
H21A C21 H21C 109.5
H21B C21 H21C 109.5
C19 C22 H22A 109.5
C19 C22 H22B 109.5
H22A C22 H22B 109.5
C19 C22 H22C 109.5
H22A C22 H22C 109.5
H22B C22 H22C 109.5

loop_
_geom_bond_atom_site_label_1
_geom_bond_atom_site_label_2
_geom_bond_distance
Ru1 N2D 1.865(8)
Ru1 N2 1.873(9)
Ru1 C23D 2.050(11)
Ru1 C23 2.090(10)
Ru1 N1 2.112(2)
Ru1 Cl1 2.4319(7)
Ru1 P1 2.4808(7)
Ru1 P2 2.4847(7)
Si1 N1 1.708(2)
Si1 C2 1.879(3)
Si1 C1 1.886(3)
Si1 C3 1.900(3)
Si2 N1 1.714(2)
Si2 C12 1.873(3)
Si2 C13 1.879(3)
Si2 C14 1.900(3)
P1 C3 1.831(3)
P1 C4 1.895(3)
P1 C8 1.903(3)
P2 C14 1.822(3)
P2 C15 1.892(3)
P2 C19 1.907(3)
N2 O2 1.126(10)
C23 H23A 0.9800
C23 H23B 0.9800
C23 H23C 0.9800
N2D O2D 1.126(9)
C23D H23D 0.9800
C23D H23E 0.9800
C23D H23F 0.9800
C1 H1A 0.9800
C1 H1B 0.9800
C1 H1C 0.9800
C2 H2A 0.9800
C2 H2B 0.9800
C2 H2C 0.9800
C3 H3A 0.9900
C3 H3B 0.9900
C4 C6 1.529(4)
C4 C5 1.546(4)
C4 C7 1.548(4)
C5 H5A 0.9800
C5 H5B 0.9800
C5 H5C 0.9800
C6 H6A 0.9800
C6 H6B 0.9800
C6 H6C 0.9800
C7 H7A 0.9800
C7 H7B 0.9800
C7 H7C 0.9800
C8 C11 1.530(4)
C8 C10 1.532(4)
C8 C9 1.541(4)
C9 H9A 0.9800
C9 H9B 0.9800
C9 H9C 0.9800
C10 H10A 0.9800
C10 H10B 0.9800
C10 H10C 0.9800
C11 H11A 0.9800
C11 H11B 0.9800
C11 H11C 0.9800
C12 H12A 0.9800
C12 H12B 0.9800
C12 H12C 0.9800
C13 H13A 0.9800
C13 H13B 0.9800
C13 H13C 0.9800
C14 H14A 0.9900
C14 H14B 0.9900
C15 C18 1.532(4)
C15 C17 1.541(4)
C15 C16 1.545(4)
C16 H16A 0.9800
C16 H16B 0.9800
C16 H16C 0.9800
C17 H17A 0.9800
C17 H17B 0.9800
C17 H17C 0.9800
C18 H18A 0.9800
C18 H18B 0.9800
C18 H18C 0.9800
C19 C21 1.530(4)
C19 C22 1.533(4)
C19 C20 1.544(4)
C20 H20A 0.9800
C20 H20B 0.9800
C20 H20C 0.9800
C21 H21A 0.9800
C21 H21B 0.9800
C21 H21C 0.9800
C22 H22A 0.9800
C22 H22B 0.9800
C22 H22C 0.9800

loop_
_geom_torsion_atom_site_label_1
_geom_torsion_atom_site_label_2
_geom_torsion_atom_site_label_3
_geom_torsion_atom_site_label_4
_geom_torsion
N2D Ru1 P1 C3 -59.0(3)
N2 Ru1 P1 C3 122.2(4)
C23D Ru1 P1 C3 121.3(5)
C23 Ru1 P1 C3 -57.3(4)
N1 Ru1 P1 C3 31.90(11)
Cl1 Ru1 P1 C3 -147.27(9)
P2 Ru1 P1 C3 37.19(19)
N2D Ru1 P1 C4 -172.1(3)
N2 Ru1 P1 C4 9.1(4)
C23D Ru1 P1 C4 8.2(5)
C23 Ru1 P1 C4 -170.4(4)
N1 Ru1 P1 C4 -81.21(11)
Cl1 Ru1 P1 C4 99.61(9)
P2 Ru1 P1 C4 -75.93(19)
N2D Ru1 P1 C8 55.7(3)
N2 Ru1 P1 C8 -123.0(4)
C23D Ru1 P1 C8 -123.9(5)
C23 Ru1 P1 C8 57.5(4)
N1 Ru1 P1 C8 146.63(12)
Cl1 Ru1 P1 C8 -32.54(10)
P2 Ru1 P1 C8 151.92(17)
N2D Ru1 P2 C14 122.4(3)
N2 Ru1 P2 C14 -58.9(4)
C23D Ru1 P2 C14 -58.3(5)
C23 Ru1 P2 C14 120.2(4)
N1 Ru1 P2 C14 31.74(11)
Cl1 Ru1 P2 C14 -149.08(10)
P1 Ru1 P2 C14 26.5(2)
N2D Ru1 P2 C15 9.9(3)
N2 Ru1 P2 C15 -171.4(4)
C23D Ru1 P2 C15 -170.7(5)
C23 Ru1 P2 C15 7.7(4)
N1 Ru1 P2 C15 -80.71(11)
Cl1 Ru1 P2 C15 98.47(9)
P1 Ru1 P2 C15 -85.99(19)
N2D Ru1 P2 C19 -121.8(3)
N2 Ru1 P2 C19 56.9(4)
C23D Ru1 P2 C19 57.5(5)
C23 Ru1 P2 C19 -124.0(4)
N1 Ru1 P2 C19 147.52(12)
Cl1 Ru1 P2 C19 -33.30(11)
P1 Ru1 P2 C19 142.23(18)
C2 Si1 N1 Si2 -35.8(2)
C1 Si1 N1 Si2 84.30(18)
C3 Si1 N1 Si2 -157.19(15)
C2 Si1 N1 Ru1 147.79(13)
C1 Si1 N1 Ru1 -92.06(15)
C3 Si1 N1 Ru1 26.45(16)
C12 Si2 N1 Si1 85.77(19)
C13 Si2 N1 Si1 -34.4(2)
C14 Si2 N1 Si1 -156.85(15)
C12 Si2 N1 Ru1 -97.91(16)
C13 Si2 N1 Ru1 141.90(13)
C14 Si2 N1 Ru1 19.47(16)
N2D Ru1 N1 Si1 53.6(3)
N2 Ru1 N1 Si1 -126.8(3)
C23D Ru1 N1 Si1 -128.6(3)
C23 Ru1 N1 Si1 50.4(3)
Cl1 Ru1 N1 Si1 26(4)
P1 Ru1 N1 Si1 -35.13(11)
P2 Ru1 N1 Si1 145.66(12)
N2D Ru1 N1 Si2 -122.9(3)
N2 Ru1 N1 Si2 56.7(3)
C23D Ru1 N1 Si2 54.9(3)
C23 Ru1 N1 Si2 -126.1(3)
Cl1 Ru1 N1 Si2 -150(4)
P1 Ru1 N1 Si2 148.31(12)
P2 Ru1 N1 Si2 -30.90(12)
N2D Ru1 N2 O2 -45(34)
C23D Ru1 N2 O2 -140(42)
C23 Ru1 N2 O2 77(27)
N1 Ru1 N2 O2 153(21)
Cl1 Ru1 N2 O2 -27(21)
P1 Ru1 N2 O2 67(22)
P2 Ru1 N2 O2 -121(22)
N2 Ru1 N2D O2D -33(30)
C23D Ru1 N2D O2D 27(26)
C23 Ru1 N2D O2D -172(25)
N1 Ru1 N2D O2D 130(16)
Cl1 Ru1 N2D O2D -51(16)
P1 Ru1 N2D O2D -145(16)
P2 Ru1 N2D O2D 44(16)
C4 P1 C3 Si1 96.67(15)
C8 P1 C3 Si1 -150.10(14)
Ru1 P1 C3 Si1 -24.74(14)
N1 Si1 C3 P1 3.38(18)
C2 Si1 C3 P1 -120.57(16)
C1 Si1 C3 P1 126.82(15)
C3 P1 C4 C6 66.5(2)
C8 P1 C4 C6 -44.4(2)
Ru1 P1 C4 C6 178.23(16)
C3 P1 C4 C5 -51.0(2)
C8 P1 C4 C5 -161.9(2)
Ru1 P1 C4 C5 60.7(2)
C3 P1 C4 C7 -171.63(19)
C8 P1 C4 C7 77.5(2)
Ru1 P1 C4 C7 -59.9(2)
C3 P1 C8 C11 -162.28(19)
C4 P1 C8 C11 -51.4(2)
Ru1 P1 C8 C11 84.3(2)
C3 P1 C8 C10 79.4(2)
C4 P1 C8 C10 -169.67(19)
Ru1 P1 C8 C10 -34.0(2)
C3 P1 C8 C9 -38.9(2)
C4 P1 C8 C9 72.0(2)
Ru1 P1 C8 C9 -152.38(16)
C15 P2 C14 Si2 93.06(15)
C19 P2 C14 Si2 -153.74(14)
Ru1 P2 C14 Si2 -28.40(15)
N1 Si2 C14 P2 10.09(18)
C12 Si2 C14 P2 133.09(15)
C13 Si2 C14 P2 -114.07(16)
C14 P2 C15 C18 66.3(2)
C19 P2 C15 C18 -45.6(2)
Ru1 P2 C15 C18 177.44(16)
C14 P2 C15 C17 -50.9(2)
C19 P2 C15 C17 -162.81(18)
Ru1 P2 C15 C17 60.20(19)
C14 P2 C15 C16 -170.96(19)
C19 P2 C15 C16 77.2(2)
Ru1 P2 C15 C16 -59.8(2)
C14 P2 C19 C21 -162.3(2)
C15 P2 C19 C21 -51.5(2)
Ru1 P2 C19 C21 84.0(2)
C14 P2 C19 C22 -38.1(2)
C15 P2 C19 C22 72.6(2)
Ru1 P2 C19 C22 -151.81(17)
C14 P2 C19 C20 79.2(2)
C15 P2 C19 C20 -170.0(2)
Ru1 P2 C19 C20 -34.5(2)
